data_2244050
loop_
_publ_author_name
'Wysocki, Megan M.'
'Puzovic, Gorana'
'Dowell, Keith L.'
'Reinheimer, Eric W.'
'Gerlach, Deidra L.'

_publ_section_title
;
 Crystal structure of 1<i>H</i>-imidazole-1-methanol
;
_journal_coeditor_code PK2662
_journal_issue 4
_journal_name_full 'Acta Crystallographica Section E'
_journal_page_first
;
;
_journal_paper_doi 10.1107/S2056989022002614
_journal_volume 78
_journal_year 2022
_chemical_formula_iupac 'C4 H6 N2 O'
_chemical_formula_moiety 'C4 H6 N2 O'
_chemical_formula_sum 'C4 H6 N2 O'
_chemical_formula_weight 98.11
_chemical_melting_point 328
_chemical_name_common hydroxymethylimidazole
_chemical_name_systematic
;
1<i>H</i>-Imidazole-1-methanol
;
_space_group_crystal_system monoclinic
_space_group_IT_number 14
_space_group_name_Hall '-P 2yn'
_space_group_name_H-M_alt 'P 1 21/n 1'
_atom_sites_solution_hydrogens mixed
_atom_sites_solution_primary dual
_audit_creation_method
;
Olex2 1.5
(compiled 2021.12.09 svn.r5202d8cf for OlexSys, GUI svn.r6439)
;
_cell_angle_alpha 90
_cell_angle_beta 91.262(7)
_cell_angle_gamma 90
_cell_formula_units_Z 12
_cell_length_a 10.6201(8)
_cell_length_b 8.0201(8)
_cell_length_c 18.2085(16)
_cell_measurement_reflns_used 945
_cell_measurement_temperature 293(2)
_cell_measurement_theta_max 22.4520
_cell_measurement_theta_min 2.2420
_cell_volume 1550.5(2)
_computing_cell_refinement
;
CrysAlisPro (Rigaku OD, 2021)
;
_computing_data_collection
;
CrysAlisPro (Rigaku OD, 2021)
;
_computing_data_reduction
;
CrysAlisPro (Rigaku OD, 2021)
;
_computing_molecular_graphics
;
<i>OLEX2</i> (Dolomanov <i>et al.</i>,  2009)
;
_computing_publication_material
;
<i>OLEX2</i> (Dolomanov <i>et al.</i>,  2009)
;
_computing_structure_refinement
;
<i>SHELXL2014/7</i> (Sheldrick, 2015b)
;
_computing_structure_solution
;
<i>SHELXT2014/5</i> (Sheldrick, 2015a)
;
_diffrn_ambient_temperature 293(2)
_diffrn_detector 'HyPix-Bantam Hybrid Pixel Array Detector'
_diffrn_detector_area_resol_mean 10.0000
_diffrn_measured_fraction_theta_full 1.000
_diffrn_measured_fraction_theta_max 1.000
_diffrn_measurement_device 'two-circle diffractometer'
_diffrn_measurement_device_type 'XtaLAB Mini II'
_diffrn_measurement_method '\w scans'
_diffrn_radiation_monochromator graphite
_diffrn_radiation_probe x-ray
_diffrn_radiation_type 'Mo K\a'
_diffrn_radiation_wavelength 0.71073
_diffrn_reflns_av_R_equivalents 0.0257
_diffrn_reflns_av_unetI/netI 0.0308
_diffrn_reflns_limit_h_max 12
_diffrn_reflns_limit_h_min -12
_diffrn_reflns_limit_k_max 9
_diffrn_reflns_limit_k_min -9
_diffrn_reflns_limit_l_max 20
_diffrn_reflns_limit_l_min -21
_diffrn_reflns_number 10521
_diffrn_reflns_theta_full 25.122
_diffrn_reflns_theta_max 25.122
_diffrn_reflns_theta_min 2.199
_diffrn_source 'fine-focus sealed X-ray tube'
_exptl_absorpt_coefficient_mu 0.094
_exptl_absorpt_correction_T_max 1.00000
_exptl_absorpt_correction_T_min 0.87617
_exptl_absorpt_correction_type analytical
_exptl_absorpt_process_details
;
[multi-faceted crystal analytical numeric absorption correction (Clark &
Reid, 1995) and spherical harmonic empirical absorption correction
implemented
in SCALE3 ABSPACK scaling algorithm]
;
_exptl_crystal_colour colourless
_exptl_crystal_density_diffrn 1.261
_exptl_crystal_description plate
_exptl_crystal_F_000 624
_exptl_crystal_size_max 0.385
_exptl_crystal_size_mid 0.195
_exptl_crystal_size_min 0.126
_refine_diff_density_max 0.113
_refine_diff_density_min -0.131
_refine_ls_extinction_coef 0.0103(17)
_refine_ls_extinction_expression Fc^*^=kFc[1+0.001xFc^2^\l^3^/sin(2\q)]^-1/4^
_refine_ls_extinction_method
;
SHELXL2014/7 (Sheldrick 2015b)
;
_refine_ls_goodness_of_fit_ref 1.024
_refine_ls_hydrogen_treatment mixed
_refine_ls_matrix_type full
_refine_ls_number_parameters 197
_refine_ls_number_reflns 2764
_refine_ls_number_restraints 3
_refine_ls_restrained_S_all 1.035
_refine_ls_R_factor_all 0.0789
_refine_ls_R_factor_gt 0.0410
_refine_ls_shift/su_max 0.000
_refine_ls_shift/su_mean 0.000
_refine_ls_structure_factor_coef Fsqd
_refine_ls_weighting_details 'w=1/[\s^2^(Fo^2^)+(0.0507P)^2^+0.1174P] where P=(Fo^2^+2Fc^2^)/3'
_refine_ls_weighting_scheme calc
_refine_ls_wR_factor_gt 0.0962
_refine_ls_wR_factor_ref 0.1100
_reflns_number_gt 1722
_reflns_number_total 2764
_reflns_threshold_expression 'I > 2\s(I)'
_cod_data_source_file pk2662sup1.cif
_cod_data_source_block I
_cod_database_code 2244050
_shelx_space_group_comment
;
The symmetry employed for this shelxl refinement is uniquely defined
by the following loop, which should always be used as a source of
symmetry information in preference to the above space-group names.
They are only intended as comments.
;
_shelx_estimated_absorpt_t_min 0.965
_shelx_estimated_absorpt_t_max 0.988

loop_
_space_group_symop_operation_xyz
'x, y, z'
'-x+1/2, y+1/2, -z+1/2'
'-x, -y, -z'
'x-1/2, -y-1/2, z-1/2'

loop_
_atom_site_type_symbol
_atom_site_label
_atom_site_fract_x
_atom_site_fract_y
_atom_site_fract_z
_atom_site_U_iso_or_equiv
_atom_site_adp_type
_atom_site_calc_flag
_atom_site_occupancy
_atom_site_disorder_assembly
_atom_site_disorder_group
O O1 0.77310(12) 0.4000(2) 0.34750(8) 0.0820(5) Uani d 1 . .
H H1 0.7375 0.3864 0.3075 0.123 Uiso calc 1 . .
O O3 0.13306(15) 0.3271(2) 0.40368(8) 0.0817(5) Uani d 1 . .
O O2 0.35971(13) 0.3114(2) 0.05475(7) 0.0858(5) Uani d 1 . .
H H2A 0.3164 0.3045 0.0914 0.129 Uiso calc 1 . .
N N1 0.58494(13) 0.40154(18) 0.41424(8) 0.0586(4) Uani d 1 . .
N N5 0.11264(13) 0.25149(18) 0.27851(8) 0.0561(4) Uani d 1 . .
N N3 0.56345(14) 0.29933(19) 0.10954(9) 0.0623(4) Uani d 1 . .
N N6 0.20362(14) 0.2999(2) 0.17339(9) 0.0685(5) Uani d 1 . .
N N2 0.38798(15) 0.3171(2) 0.41771(10) 0.0719(5) Uani d 1 . .
N N4 0.67175(16) 0.3827(2) 0.20794(9) 0.0797(5) Uani d 1 . .
C C10 0.21491(16) 0.2301(2) 0.23800(11) 0.0639(5) Uani d 1 . .
H H10 0.2861 0.1721 0.2541 0.077 Uiso calc 1 . .
C C12 0.02984(17) 0.3416(2) 0.23675(11) 0.0652(5) Uani d 1 . .
H H12 -0.0501 0.3765 0.2498 0.078 Uiso calc 1 . .
C C8 0.64563(18) 0.4199(2) 0.08737(12) 0.0683(6) Uani d 1 . .
H H8 0.6546 0.4598 0.0398 0.082 Uiso calc 1 . .
C C11 0.08636(19) 0.3702(3) 0.17301(11) 0.0698(6) Uani d 1 . .
H H11 0.0508 0.4296 0.1339 0.084 Uiso calc 1 . .
C C2 0.46790(19) 0.4180(3) 0.38673(11) 0.0713(6) Uani d 1 . .
H H2 0.4457 0.4928 0.3496 0.086 Uiso calc 1 . .
C C4 0.57914(19) 0.2808(3) 0.46627(11) 0.0715(6) Uani d 1 . .
H H4 0.6458 0.2406 0.4952 0.086 Uiso calc 1 . .
C C6 0.5837(2) 0.2836(3) 0.18242(12) 0.0735(6) Uani d 1 . .
H H6 0.5395 0.2097 0.2116 0.088 Uiso calc 1 . .
C C3 0.4592(2) 0.2309(3) 0.46797(11) 0.0724(6) Uani d 1 . .
H H3 0.4287 0.1490 0.4990 0.087 Uiso calc 1 . .
C C7 0.71035(19) 0.4689(3) 0.14715(14) 0.0752(6) Uani d 1 . .
H H7 0.7729 0.5501 0.1477 0.090 Uiso calc 1 . .
C C1 0.69704(19) 0.4933(3) 0.39245(13) 0.0814(6) Uani d 1 . .
H H1A 0.6713 0.5942 0.3668 0.098 Uiso calc 1 . .
H H1B 0.7449 0.5258 0.4361 0.098 Uiso calc 1 . .
C C9 0.0979(2) 0.2020(3) 0.35501(12) 0.0816(7) Uani d 1 . .
H H9A 0.0106 0.1727 0.3628 0.098 Uiso calc 1 . .
H H9B 0.1488 0.1038 0.3650 0.098 Uiso calc 1 . .
C C5 0.4684(2) 0.2148(3) 0.06467(13) 0.0879(7) Uani d 1 . .
H H5A 0.5030 0.1893 0.0171 0.105 Uiso calc 1 . .
H H5B 0.4464 0.1103 0.0879 0.105 Uiso calc 1 . .
H H3A 0.218(2) 0.332(3) 0.4093(12) 0.102(8) Uiso d 1 . .

loop_
_atom_site_aniso_label
_atom_site_aniso_U_11
_atom_site_aniso_U_22
_atom_site_aniso_U_33
_atom_site_aniso_U_12
_atom_site_aniso_U_13
_atom_site_aniso_U_23
O1 0.0559(9) 0.1021(11) 0.0885(10) 0.0078(8) 0.0108(7) 0.0001(9)
O3 0.0564(10) 0.1227(13) 0.0662(9) 0.0023(8) 0.0103(7) -0.0077(9)
O2 0.0682(10) 0.1331(13) 0.0563(8) -0.0164(9) 0.0034(7) 0.0034(9)
N1 0.0498(9) 0.0594(9) 0.0665(10) 0.0011(8) -0.0004(7) -0.0084(9)
N5 0.0466(9) 0.0645(10) 0.0574(9) -0.0078(7) 0.0063(7) 0.0055(8)
N3 0.0534(9) 0.0638(10) 0.0702(11) 0.0037(8) 0.0149(8) -0.0010(9)
N6 0.0578(10) 0.0845(12) 0.0635(11) -0.0012(9) 0.0095(8) 0.0008(9)
N2 0.0554(10) 0.0796(11) 0.0805(12) -0.0047(9) -0.0062(9) -0.0010(10)
N4 0.0668(11) 0.0933(13) 0.0791(12) 0.0025(9) 0.0057(9) 0.0062(11)
C10 0.0457(11) 0.0722(13) 0.0740(13) 0.0037(10) 0.0041(9) 0.0058(11)
C12 0.0457(11) 0.0773(13) 0.0725(13) 0.0078(10) 0.0027(10) -0.0010(11)
C8 0.0551(12) 0.0723(14) 0.0783(14) 0.0049(11) 0.0191(11) 0.0139(12)
C11 0.0673(13) 0.0761(14) 0.0655(13) 0.0034(11) -0.0071(10) 0.0048(11)
C2 0.0624(13) 0.0704(13) 0.0807(14) 0.0078(11) -0.0082(11) 0.0103(12)
C4 0.0604(13) 0.0911(16) 0.0625(12) 0.0091(11) -0.0090(9) 0.0065(12)
C6 0.0705(13) 0.0794(14) 0.0714(14) 0.0028(10) 0.0175(10) 0.0156(11)
C3 0.0729(14) 0.0784(14) 0.0658(13) -0.0035(12) 0.0037(10) 0.0086(11)
C7 0.0572(12) 0.0699(14) 0.0988(17) 0.0004(11) 0.0065(12) 0.0073(13)
C1 0.0642(13) 0.0802(14) 0.1004(16) -0.0145(12) 0.0140(11) -0.0131(13)
C9 0.0713(14) 0.1005(17) 0.0732(14) -0.0241(12) 0.0082(11) 0.0170(14)
C5 0.0811(16) 0.0994(17) 0.0840(15) -0.0118(14) 0.0237(12) -0.0260(14)

loop_
_atom_type_symbol
_atom_type_description
_atom_type_scat_dispersion_real
_atom_type_scat_dispersion_imag
_atom_type_scat_source
C C 0.0033 0.0016 'International Tables Vol C Tables 4.2.6.8 and 6.1.1.4'
H H 0.0000 0.0000 'International Tables Vol C Tables 4.2.6.8 and 6.1.1.4'
N N 0.0061 0.0033 'International Tables Vol C Tables 4.2.6.8 and 6.1.1.4'
O O 0.0106 0.0060 'International Tables Vol C Tables 4.2.6.8 and 6.1.1.4'

loop_
_exptl_crystal_face_index_h
_exptl_crystal_face_index_k
_exptl_crystal_face_index_l
_exptl_crystal_face_perp_dist
10 7 -9 0.0775
-2 -10 9 0.1090
-7 -9 9 0.1063
0 11 -9 0.0755
-2 -9 -16 0.1048
-1 9 15 0.0826
5 1 5 0.1215
1 -1 -1 0.1721
-5 -1 -4 0.1818
12 -5 8 0.1855
-1 3 -24 0.0378
-5 -1 24 0.0630
1 0 -5 0.0597
0 -1 5 0.1031
1 5 2 0.0660

loop_
_geom_angle_atom_site_label_1
_geom_angle_atom_site_label_2
_geom_angle_atom_site_label_3
_geom_angle_site_symmetry_1
_geom_angle_site_symmetry_3
_geom_angle
_geom_angle_publ_flag
C1 O1 H1 . . 109.5 ?
C9 O3 H3A . . 110.9(15) ?
C5 O2 H2A . . 109.5 ?
C2 N1 C4 . . 106.01(16) ?
C2 N1 C1 . . 127.22(18) ?
C4 N1 C1 . . 126.76(17) ?
C10 N5 C12 . . 106.44(15) ?
C10 N5 C9 . . 126.65(17) ?
C12 N5 C9 . . 126.66(16) ?
C8 N3 C5 . . 127.10(18) ?
C6 N3 C8 . . 105.55(17) ?
C6 N3 C5 . . 127.22(17) ?
C10 N6 C11 . . 104.29(15) ?
C2 N2 C3 . . 104.31(17) ?
C6 N4 C7 . . 104.10(18) ?
N5 C10 H10 . . 123.8 ?
N6 C10 N5 . . 112.49(17) ?
N6 C10 H10 . . 123.8 ?
N5 C12 H12 . . 126.9 ?
C11 C12 N5 . . 106.23(17) ?
C11 C12 H12 . . 126.9 ?
N3 C8 H8 . . 126.6 ?
C7 C8 N3 . . 106.73(18) ?
C7 C8 H8 . . 126.6 ?
N6 C11 H11 . . 124.7 ?
C12 C11 N6 . . 110.54(18) ?
C12 C11 H11 . . 124.7 ?
N1 C2 H2 . . 123.7 ?
N2 C2 N1 . . 112.59(18) ?
N2 C2 H2 . . 123.7 ?
N1 C4 H4 . . 126.6 ?
C3 C4 N1 . . 106.74(17) ?
C3 C4 H4 . . 126.6 ?
N3 C6 H6 . . 123.5 ?
N4 C6 N3 . . 113.06(18) ?
N4 C6 H6 . . 123.5 ?
N2 C3 H3 . . 124.8 ?
C4 C3 N2 . . 110.35(19) ?
C4 C3 H3 . . 124.8 ?
N4 C7 H7 . . 124.7 ?
C8 C7 N4 . . 110.6(2) ?
C8 C7 H7 . . 124.7 ?
O1 C1 N1 . . 112.21(16) ?
O1 C1 H1A . . 109.2 ?
O1 C1 H1B . . 109.2 ?
N1 C1 H1A . . 109.2 ?
N1 C1 H1B . . 109.2 ?
H1A C1 H1B . . 107.9 ?
O3 C9 N5 . . 112.38(16) ?
O3 C9 H9A . . 109.1 ?
O3 C9 H9B . . 109.1 ?
N5 C9 H9A . . 109.1 ?
N5 C9 H9B . . 109.1 ?
H9A C9 H9B . . 107.9 ?
O2 C5 N3 . . 112.05(17) ?
O2 C5 H5A . . 109.2 ?
O2 C5 H5B . . 109.2 ?
N3 C5 H5A . . 109.2 ?
N3 C5 H5B . . 109.2 ?
H5A C5 H5B . . 107.9 ?

loop_
_geom_bond_atom_site_label_1
_geom_bond_atom_site_label_2
_geom_bond_site_symmetry_2
_geom_bond_distance
_geom_bond_publ_flag
O1 H1 . 0.8200 ?
O1 C1 . 1.383(2) ?
O3 C9 . 1.384(3) ?
O3 H3A . 0.91(3) ?
O2 H2A . 0.8200 ?
O2 C5 . 1.399(3) ?
N1 C2 . 1.336(2) ?
N1 C4 . 1.357(2) ?
N1 C1 . 1.462(2) ?
N5 C10 . 1.337(2) ?
N5 C12 . 1.358(2) ?
N5 C9 . 1.460(2) ?
N3 C8 . 1.369(2) ?
N3 C6 . 1.346(2) ?
N3 C5 . 1.452(3) ?
N6 C10 . 1.306(2) ?
N6 C11 . 1.367(2) ?
N2 C2 . 1.309(2) ?
N2 C3 . 1.363(2) ?
N4 C6 . 1.305(3) ?
N4 C7 . 1.375(2) ?
C10 H10 . 0.9300 ?
C12 H12 . 0.9300 ?
C12 C11 . 1.338(2) ?
C8 H8 . 0.9300 ?
C8 C7 . 1.334(3) ?
C11 H11 . 0.9300 ?
C2 H2 . 0.9300 ?
C4 H4 . 0.9300 ?
C4 C3 . 1.336(3) ?
C6 H6 . 0.9300 ?
C3 H3 . 0.9300 ?
C7 H7 . 0.9300 ?
C1 H1A . 0.9700 ?
C1 H1B . 0.9700 ?
C9 H9A . 0.9700 ?
C9 H9B . 0.9700 ?
C5 H5A . 0.9700 ?
C5 H5B . 0.9700 ?

loop_
_geom_hbond_atom_site_label_D
_geom_hbond_atom_site_label_H
_geom_hbond_atom_site_label_A
_geom_hbond_site_symmetry_A
_geom_hbond_distance_DH
_geom_hbond_distance_HA
_geom_hbond_distance_DA
_geom_hbond_angle_DHA
O1 H1 N4 . 0.82 1.93 2.741(2) 170.6
O2 H2A N6 . 0.82 1.94 2.753(2) 175.1
O3 H3A N2 . 0.91(3) 1.81(3) 2.715(2) 174(2)

loop_
_geom_torsion_atom_site_label_1
_geom_torsion_atom_site_label_2
_geom_torsion_atom_site_label_3
_geom_torsion_atom_site_label_4
_geom_torsion_site_symmetry_1
_geom_torsion_site_symmetry_2
_geom_torsion_site_symmetry_3
_geom_torsion_site_symmetry_4
_geom_torsion
_geom_torsion_publ_flag
N1 C4 C3 N2 . . . . 0.2(2) ?
N5 C12 C11 N6 . . . . 0.0(2) ?
N3 C8 C7 N4 . . . . -0.1(2) ?
C10 N5 C12 C11 . . . . 0.0(2) ?
C10 N5 C9 O3 . . . . 90.6(2) ?
C10 N6 C11 C12 . . . . 0.0(2) ?
C12 N5 C10 N6 . . . . 0.0(2) ?
C12 N5 C9 O3 . . . . -82.8(2) ?
C8 N3 C6 N4 . . . . -0.4(2) ?
C8 N3 C5 O2 . . . . -80.2(2) ?
C11 N6 C10 N5 . . . . 0.0(2) ?
C2 N1 C4 C3 . . . . -0.3(2) ?
C2 N1 C1 O1 . . . . -102.0(2) ?
C2 N2 C3 C4 . . . . 0.0(2) ?
C4 N1 C2 N2 . . . . 0.3(2) ?
C4 N1 C1 O1 . . . . 77.3(2) ?
C6 N3 C8 C7 . . . . 0.3(2) ?
C6 N3 C5 O2 . . . . 95.1(2) ?
C6 N4 C7 C8 . . . . -0.2(2) ?
C3 N2 C2 N1 . . . . -0.2(2) ?
C7 N4 C6 N3 . . . . 0.3(2) ?
C1 N1 C2 N2 . . . . 179.75(16) ?
C1 N1 C4 C3 . . . . -179.76(17) ?
C9 N5 C10 N6 . . . . -174.54(17) ?
C9 N5 C12 C11 . . . . 174.51(18) ?
C5 N3 C8 C7 . . . . 176.39(18) ?
C5 N3 C6 N4 . . . . -176.51(19) ?

_cod_database_fobs_code 2244050
